data_7242103
loop_
_publ_author_name
'Liu, Guocheng'
'Zhao, Jing'
'Liang, Shuang'
'Li, Yan'
'Chang, Zhihan'
'Wang, Xiuli'
'Chen, Baokuan'

_publ_section_title
;
 Ten polytorsional-amide-induced helical-based coordination polymers with
 difunctional electrochemical activities
;
_journal_issue 5
_journal_name_full CrystEngComm
_journal_page_first 1263
_journal_page_last 1271
_journal_paper_doi 10.1039/D0CE01754J
_journal_volume 23
_journal_year 2021
_chemical_formula_moiety 'C40 H38 N4 Ni O8'
_chemical_formula_sum 'C40 H38 N4 Ni O8'
_chemical_formula_weight 761.43
_space_group_crystal_system monoclinic
_space_group_IT_number 15
_space_group_name_Hall '-C 2yc'
_space_group_name_H-M_alt 'C 1 2/c 1'
_atom_sites_solution_hydrogens mixed
_atom_sites_solution_primary direct
_audit_creation_method SHELXL-2014/7
_audit_update_record
;
2020-12-01 deposited with the CCDC.	2021-01-07 downloaded from the CCDC.
;
_cell_angle_alpha 90
_cell_angle_beta 91.319(3)
_cell_angle_gamma 90
_cell_formula_units_Z 4
_cell_length_a 23.655(4)
_cell_length_b 8.6269(13)
_cell_length_c 17.550(3)
_cell_measurement_reflns_used 3665
_cell_measurement_temperature 295(2)
_cell_measurement_theta_max 25.7103
_cell_measurement_theta_min 2.3215
_cell_volume 3580.5(10)
_computing_cell_refinement 'SMART (Bruker, 2001)'
_computing_data_collection 'SMART (Bruker, 2001)'
_computing_data_reduction 'SAINT+ (Bruker, 1999)'
_computing_molecular_graphics 'PLATON (Spek, 2003)'
_computing_publication_material 'SHELXTL (1998)'
_computing_structure_refinement 'SHELXL-2014/7 (Sheldrick, 2014)'
_computing_structure_solution 'SHELXS-97 (Sheldrick, 1990)'
_diffrn_ambient_temperature 295(2)
_diffrn_measured_fraction_theta_full 1.000
_diffrn_measured_fraction_theta_max 1.000
_diffrn_measurement_device_type 'Bruker APEX CCD'
_diffrn_measurement_method '\f and \w scans'
_diffrn_radiation_type MoK\a
_diffrn_radiation_wavelength 0.71073
_diffrn_reflns_av_R_equivalents 0.0229
_diffrn_reflns_av_unetI/netI 0.0252
_diffrn_reflns_Laue_measured_fraction_full 1.000
_diffrn_reflns_Laue_measured_fraction_max 1.000
_diffrn_reflns_limit_h_max 28
_diffrn_reflns_limit_h_min -28
_diffrn_reflns_limit_k_max 7
_diffrn_reflns_limit_k_min -10
_diffrn_reflns_limit_l_max 20
_diffrn_reflns_limit_l_min -19
_diffrn_reflns_number 9986
_diffrn_reflns_point_group_measured_fraction_full 1.000
_diffrn_reflns_point_group_measured_fraction_max 1.000
_diffrn_reflns_theta_full 25.027
_diffrn_reflns_theta_max 25.027
_diffrn_reflns_theta_min 1.722
_exptl_absorpt_coefficient_mu 0.602
_exptl_absorpt_correction_T_max 0.948
_exptl_absorpt_correction_T_min 0.812
_exptl_absorpt_correction_type multi-scan
_exptl_absorpt_process_details '(SADABS; Sheldrick, 1996)'
_exptl_crystal_colour green
_exptl_crystal_density_diffrn 1.413
_exptl_crystal_description block
_exptl_crystal_F_000 1592
_exptl_crystal_size_max 0.120
_exptl_crystal_size_mid 0.110
_exptl_crystal_size_min 0.090
_refine_diff_density_max 0.780
_refine_diff_density_min -0.626
_refine_diff_density_rms 0.067
_refine_ls_extinction_method none
_refine_ls_goodness_of_fit_ref 1.058
_refine_ls_hydrogen_treatment constr
_refine_ls_matrix_type full
_refine_ls_number_parameters 306
_refine_ls_number_reflns 3155
_refine_ls_number_restraints 54
_refine_ls_restrained_S_all 1.186
_refine_ls_R_factor_all 0.0830
_refine_ls_R_factor_gt 0.0662
_refine_ls_shift/su_max 0.009
_refine_ls_shift/su_mean 0.001
_refine_ls_structure_factor_coef Fsqd
_refine_ls_weighting_details 'w=1/[\s^2^(Fo^2^)+(0.0880P)^2^+12.3358P] where P=(Fo^2^+2Fc^2^)/3'
_refine_ls_weighting_scheme calc
_refine_ls_wR_factor_gt 0.1740
_refine_ls_wR_factor_ref 0.1865
_reflns_Friedel_coverage 0.000
_reflns_number_gt 2442
_reflns_number_total 3155
_reflns_threshold_expression 'I > 2\s(I)'
_cod_data_source_file d0ce01754j2.cif
_cod_data_source_block 2
_cod_depositor_comments 'Adding full bibliography for 7242094--7242103.cif.'
_cod_original_sg_symbol_H-M 'C 2/c'
_cod_database_code 7242103
_shelx_shelxl_version_number 2014/7
_shelx_space_group_comment
;
The symmetry employed for this shelxl refinement is uniquely defined
by the following loop, which should always be used as a source of
symmetry information in preference to the above space-group names.
They are only intended as comments.
;
_shelx_estimated_absorpt_t_min 0.931
_shelx_estimated_absorpt_t_max 0.948

loop_
_space_group_symop_operation_xyz
'x, y, z'
'-x, y, -z+1/2'
'x+1/2, y+1/2, z'
'-x+1/2, y+1/2, -z+1/2'
'-x, -y, -z'
'x, -y, z-1/2'
'-x+1/2, -y+1/2, -z'
'x+1/2, -y+1/2, z-1/2'

loop_
_atom_site_label
_atom_site_type_symbol
_atom_site_fract_x
_atom_site_fract_y
_atom_site_fract_z
_atom_site_U_iso_or_equiv
_atom_site_adp_type
_atom_site_occupancy
_atom_site_site_symmetry_order
_atom_site_calc_flag
_atom_site_refinement_flags_posn
_atom_site_refinement_flags_adp
_atom_site_refinement_flags_occupancy
_atom_site_disorder_assembly
_atom_site_disorder_group
Ni1 Ni 0.2500 0.2500 0.5000 0.0514(3) Uani 1 2 d S . P . .
O1W O 0.24434(14) 0.4172(5) 0.41519(19) 0.0764(11) Uani 1 1 d . . . . .
H1A H 0.2157 0.4023 0.3852 0.092 Uiso 1 1 d R U . . .
H1B H 0.2749 0.4049 0.3903 0.092 Uiso 1 1 d R U . . .
O1 O 0.35661(17) 1.0307(4) 0.6674(2) 0.0893(13) Uani 1 1 d . . . . .
O2 O 0.16625(12) 0.2694(4) 0.5127(2) 0.0696(10) Uani 1 1 d . . . . .
O3 O 0.14865(14) 0.1377(7) 0.6172(2) 0.1042(17) Uani 1 1 d . . . . .
N1 N 0.26698(14) 0.4334(5) 0.5773(2) 0.0569(10) Uani 1 1 d . . . . .
N2 N 0.35002(16) 0.8446(5) 0.7547(2) 0.0590(10) Uani 1 1 d . . . . .
H2 H 0.3667 0.7963 0.7917 0.071 Uiso 1 1 calc R U . . .
C1 C 0.31087(17) 0.4359(5) 0.6264(3) 0.0558(12) Uani 1 1 d . . . . .
H1 H 0.3362 0.3534 0.6259 0.067 Uiso 1 1 calc R U . . .
C2 C 0.32070(18) 0.5530(5) 0.6774(3) 0.0568(12) Uani 1 1 d . . . . .
H2A H 0.3519 0.5486 0.7105 0.068 Uiso 1 1 calc R U . . .
C3 C 0.28434(17) 0.6778(6) 0.6797(2) 0.0524(11) Uani 1 1 d . . . . .
C4 C 0.2390(2) 0.6761(7) 0.6285(3) 0.0765(16) Uani 1 1 d . . . . .
H4 H 0.2133 0.7577 0.6275 0.092 Uiso 1 1 calc R U . . .
C5 C 0.2322(2) 0.5546(7) 0.5796(3) 0.0773(16) Uani 1 1 d . . . . .
H5 H 0.2013 0.5563 0.5458 0.093 Uiso 1 1 calc R U . . .
C6 C 0.29138(19) 0.8070(6) 0.7364(3) 0.0625(13) Uani 1 1 d . . . . .
H6A H 0.2727 0.8989 0.7163 0.075 Uiso 1 1 calc R U . . .
H6B H 0.2727 0.7782 0.7830 0.075 Uiso 1 1 calc R U . . .
C7 C 0.3788(2) 0.9500(5) 0.7169(3) 0.0548(11) Uani 1 1 d . . . . .
C8 C 0.4411(2) 0.9590(5) 0.7364(2) 0.0549(11) Uani 1 1 d . . . . .
C9 C 0.4709(2) 0.8275(6) 0.7434(4) 0.090(2) Uani 1 1 d . . . . .
H9 H 0.4520 0.7332 0.7392 0.107 Uiso 1 1 calc R U . . .
C10 C 0.4701(3) 1.1002(5) 0.7435(4) 0.085(2) Uani 1 1 d . U . . .
C11 C 0.4298(5) 1.2382(11) 0.7632(8) 0.066(3) Uani 0.5 1 d . U P A 1
H11A H 0.3906 1.2284 0.7628 0.079 Uiso 0.5 1 calc R U P A 1
C12 C 0.4561(5) 1.3706(13) 0.7805(10) 0.097(5) Uani 0.5 1 d . . P A 1
H12A H 0.4350 1.4607 0.7862 0.117 Uiso 0.5 1 d R U P A 1
C11' C 0.4541(4) 1.2477(11) 0.7147(7) 0.059(2) Uani 0.5 1 d . . P A 2
H11B H 0.4167 1.2559 0.6976 0.071 Uiso 0.5 1 calc R U P A 2
C12' C 0.4850(5) 1.3769(12) 0.7086(10) 0.090(4) Uani 0.5 1 d . . P A 2
H12B H 0.4679 1.4695 0.6930 0.108 Uiso 0.5 1 d R U P A 2
C13 C 0.13370(18) 0.2066(7) 0.5583(3) 0.0702(16) Uani 1 1 d . . . . .
C14 C 0.07121(16) 0.2181(7) 0.5400(3) 0.095(2) Uani 1 1 d D . . . .
C15 C 0.05330(18) 0.3041(6) 0.4774(3) 0.091(2) Uani 1 1 d D . . . .
H15 H 0.0817 0.3587 0.4533 0.109 Uiso 1 1 calc R U . B 1
C16 C 0.0010(3) 0.321(3) 0.4458(7) 0.090(6) Uani 0.5 1 d D . P C 1
H16 H -0.0048 0.3523 0.3955 0.108 Uiso 0.5 1 calc R U P C 1
C17 C -0.0442(3) 0.2886(14) 0.4942(6) 0.074(4) Uani 0.5 1 d D U P C 1
C18 C -0.0291(3) 0.2133(15) 0.5613(5) 0.074(3) Uani 0.5 1 d D U P C 1
H18 H -0.0576 0.1697 0.5899 0.089 Uiso 0.5 1 calc R U P C 1
C19 C 0.0261(3) 0.1994(12) 0.5882(4) 0.066(3) Uani 0.5 1 d D U P C 1
H19 H 0.0331 0.1771 0.6394 0.079 Uiso 0.5 1 calc R U P C 1
C20 C -0.1048(3) 0.3010(19) 0.4663(8) 0.095(5) Uani 0.5 1 d D . P C 1
H20A H -0.1087 0.2539 0.4169 0.143 Uiso 0.5 1 calc R U P C 1
H20B H -0.1154 0.4083 0.4630 0.143 Uiso 0.5 1 calc R U P C 1
H20C H -0.1289 0.2487 0.5013 0.143 Uiso 0.5 1 calc R U P C 1
C16' C -0.0084(3) 0.3102(19) 0.4734(9) 0.090(6) Uani 0.5 1 d D . P C 2
H16' H -0.0258 0.3885 0.4450 0.107 Uiso 0.5 1 calc R U P C 2
C17' C -0.0418(3) 0.2038(11) 0.5102(6) 0.060(3) Uani 0.5 1 d D . P C 2
C18' C -0.0204(3) 0.0989(11) 0.5645(5) 0.061(3) Uani 0.5 1 d D . P C 2
H18' H -0.0439 0.0306 0.5899 0.073 Uiso 0.5 1 calc R U P C 2
C19' C 0.0374(3) 0.1016(10) 0.5786(5) 0.056(2) Uani 0.5 1 d D U P C 2
H19' H 0.0544 0.0308 0.6119 0.067 Uiso 0.5 1 calc R U P C 2
C20' C -0.1066(3) 0.2056(17) 0.4968(9) 0.090(5) Uani 0.5 1 d D . P C 2
H20D H -0.1233 0.1228 0.5251 0.135 Uiso 0.5 1 calc R U P C 2
H20E H -0.1152 0.1921 0.4435 0.135 Uiso 0.5 1 calc R U P C 2
H20F H -0.1216 0.3029 0.5135 0.135 Uiso 0.5 1 calc R U P C 2

loop_
_atom_site_aniso_label
_atom_site_aniso_U_11
_atom_site_aniso_U_22
_atom_site_aniso_U_33
_atom_site_aniso_U_23
_atom_site_aniso_U_13
_atom_site_aniso_U_12
Ni1 0.0254(4) 0.0768(6) 0.0516(5) 0.0186(4) -0.0057(3) 0.0150(3)
O1W 0.059(2) 0.104(3) 0.065(2) 0.029(2) -0.0070(16) 0.0203(19)
O1 0.090(3) 0.082(3) 0.093(3) 0.035(2) -0.053(2) -0.025(2)
O2 0.0299(15) 0.093(3) 0.086(2) 0.0045(19) 0.0000(16) 0.0140(15)
O3 0.054(2) 0.212(5) 0.046(2) 0.007(3) -0.0134(16) -0.046(3)
N1 0.0370(18) 0.074(3) 0.059(2) 0.0142(19) -0.0070(16) 0.0177(17)
N2 0.058(2) 0.065(3) 0.054(2) 0.0079(19) 0.0020(18) 0.019(2)
C1 0.038(2) 0.060(3) 0.068(3) 0.014(2) -0.007(2) 0.017(2)
C2 0.042(2) 0.062(3) 0.066(3) 0.014(2) -0.012(2) 0.011(2)
C3 0.041(2) 0.063(3) 0.054(3) 0.016(2) 0.0116(18) 0.014(2)
C4 0.054(3) 0.090(4) 0.085(4) 0.000(3) -0.012(3) 0.043(3)
C5 0.055(3) 0.096(4) 0.079(4) -0.001(3) -0.022(3) 0.038(3)
C6 0.047(2) 0.077(3) 0.064(3) 0.014(3) 0.014(2) 0.020(2)
C7 0.071(3) 0.041(2) 0.051(3) -0.005(2) -0.017(2) 0.005(2)
C8 0.071(3) 0.044(2) 0.049(2) -0.0030(19) -0.019(2) 0.003(2)
C9 0.061(3) 0.030(2) 0.178(7) -0.002(3) 0.017(4) -0.005(2)
C10 0.105(4) 0.032(2) 0.116(4) -0.003(2) -0.083(4) 0.005(2)
C11 0.054(6) 0.036(5) 0.107(9) 0.013(5) -0.035(6) -0.010(4)
C12 0.072(7) 0.042(6) 0.175(15) 0.006(8) -0.058(9) 0.013(5)
C11' 0.041(5) 0.046(5) 0.089(8) 0.000(5) -0.025(5) 0.002(4)
C12' 0.066(7) 0.032(5) 0.171(14) 0.009(7) -0.035(8) 0.006(5)
C13 0.034(2) 0.128(5) 0.048(3) -0.037(3) -0.001(2) -0.012(3)
C14 0.034(2) 0.186(7) 0.065(3) -0.071(4) 0.010(2) -0.021(3)
C15 0.039(3) 0.093(4) 0.141(6) -0.056(4) -0.017(3) 0.010(3)
C16 0.028(5) 0.136(14) 0.106(12) -0.067(10) -0.005(7) 0.029(7)
C17 0.060(6) 0.073(7) 0.087(7) -0.021(6) -0.016(5) 0.024(6)
C18 0.041(5) 0.100(7) 0.083(7) -0.008(6) 0.019(5) 0.013(5)
C19 0.065(3) 0.066(3) 0.066(3) -0.0005(10) 0.0012(10) 0.0004(10)
C20 0.031(5) 0.133(14) 0.122(13) -0.029(10) -0.011(6) 0.011(7)
C16' 0.034(7) 0.103(12) 0.133(16) -0.060(11) 0.019(8) 0.009(8)
C17' 0.028(5) 0.076(8) 0.075(8) -0.033(7) -0.006(5) 0.009(5)
C18' 0.037(5) 0.078(7) 0.069(6) -0.028(6) 0.010(4) -0.011(5)
C19' 0.055(2) 0.057(2) 0.055(2) -0.0018(10) 0.0013(10) 0.0001(10)
C20' 0.042(6) 0.115(13) 0.113(12) 0.000(9) -0.001(6) -0.010(7)

loop_
_atom_type_symbol
_atom_type_description
_atom_type_scat_dispersion_real
_atom_type_scat_dispersion_imag
_atom_type_scat_source
C C 0.0033 0.0016 'International Tables Vol C Tables 4.2.6.8 and 6.1.1.4'
H H 0.0000 0.0000 'International Tables Vol C Tables 4.2.6.8 and 6.1.1.4'
N N 0.0061 0.0033 'International Tables Vol C Tables 4.2.6.8 and 6.1.1.4'
O O 0.0106 0.0060 'International Tables Vol C Tables 4.2.6.8 and 6.1.1.4'
Ni Ni 0.3393 1.1124 'International Tables Vol C Tables 4.2.6.8 and 6.1.1.4'

loop_
_geom_angle_atom_site_label_1
_geom_angle_atom_site_label_2
_geom_angle_atom_site_label_3
_geom_angle
_geom_angle_site_symmetry_1
_geom_angle_site_symmetry_3
_geom_angle_publ_flag
O2 Ni1 O2 180.0 . 7_556 ?
O2 Ni1 O1W 91.48(14) . 7_556 ?
O2 Ni1 O1W 88.52(14) 7_556 7_556 ?
O2 Ni1 O1W 88.52(14) . . ?
O2 Ni1 O1W 91.49(14) 7_556 . ?
O1W Ni1 O1W 180.0(2) 7_556 . ?
O2 Ni1 N1 87.72(14) . 7_556 ?
O2 Ni1 N1 92.28(14) 7_556 7_556 ?
O1W Ni1 N1 87.02(15) 7_556 7_556 ?
O1W Ni1 N1 92.97(15) . 7_556 ?
O2 Ni1 N1 92.28(14) . . ?
O2 Ni1 N1 87.72(14) 7_556 . ?
O1W Ni1 N1 92.97(15) 7_556 . ?
O1W Ni1 N1 87.03(15) . . ?
N1 Ni1 N1 180.00(15) 7_556 . ?
Ni1 O1W H1A 111.9 . . ?
Ni1 O1W H1B 103.7 . . ?
H1A O1W H1B 109.4 . . ?
C13 O2 Ni1 131.4(3) . . ?
C5 N1 C1 116.1(4) . . ?
C5 N1 Ni1 119.9(3) . . ?
C1 N1 Ni1 124.0(3) . . ?
C7 N2 C6 122.9(4) . . ?
C7 N2 H2 118.6 . . ?
C6 N2 H2 118.6 . . ?
N1 C1 C2 123.6(4) . . ?
N1 C1 H1 118.2 . . ?
C2 C1 H1 118.2 . . ?
C1 C2 C3 120.0(4) . . ?
C1 C2 H2A 120.0 . . ?
C3 C2 H2A 120.0 . . ?
C2 C3 C4 116.5(5) . . ?
C2 C3 C6 122.7(4) . . ?
C4 C3 C6 120.7(4) . . ?
C5 C4 C3 119.8(4) . . ?
C5 C4 H4 120.1 . . ?
C3 C4 H4 120.1 . . ?
N1 C5 C4 124.0(5) . . ?
N1 C5 H5 118.0 . . ?
C4 C5 H5 118.0 . . ?
N2 C6 C3 113.8(3) . . ?
N2 C6 H6A 108.8 . . ?
C3 C6 H6A 108.8 . . ?
N2 C6 H6B 108.8 . . ?
C3 C6 H6B 108.8 . . ?
H6A C6 H6B 107.7 . . ?
O1 C7 N2 122.0(5) . . ?
O1 C7 C8 122.3(5) . . ?
N2 C7 C8 115.7(4) . . ?
C9 C8 C10 118.2(5) . . ?
C9 C8 C7 119.1(4) . . ?
C10 C8 C7 122.6(4) . . ?
C8 C9 C9 122.1(3) . 2_656 ?
C8 C9 H9 119.0 . . ?
C9 C9 H9 119.0 2_656 . ?
C8 C10 C11' 128.5(5) . . ?
C8 C10 C10 119.7(3) . 2_656 ?
C11' C10 C10 108.2(6) . 2_656 ?
C8 C10 C11 112.4(6) . . ?
C10 C10 C11 124.7(4) 2_656 . ?
C12 C11 C10 114.7(10) . . ?
C12 C11 H11A 122.6 . . ?
C10 C11 H11A 122.6 . . ?
C11 C12 H12A 119.5 . . ?
C12' C11' C10 129.4(8) . . ?
C12' C11' H11B 115.3 . . ?
C10 C11' H11B 115.3 . . ?
C11' C12' C12' 99.2(12) . 2_656 ?
C11' C12' H12B 120.3 . . ?
C12' C12' H12B 116.5 2_656 . ?
O3 C13 O2 125.2(4) . . ?
O3 C13 C14 118.1(5) . . ?
O2 C13 C14 116.8(5) . . ?
C15 C14 C19' 125.2(4) . . ?
C15 C14 C19 108.8(5) . . ?
C15 C14 C13 119.0(4) . . ?
C19' C14 C13 113.5(5) . . ?
C19 C14 C13 128.7(5) . . ?
C16 C15 C14 130.1(6) . . ?
C14 C15 C16' 110.2(5) . . ?
C16 C15 H15 114.9 . . ?
C14 C15 H15 114.9 . . ?
C15 C16 C17 115.5(6) . . ?
C15 C16 H16 122.2 . . ?
C17 C16 H16 122.2 . . ?
C18 C17 C16 114.9(6) . . ?
C18 C17 C20 122.3(7) . . ?
C16 C17 C20 121.3(7) . . ?
C17 C18 C19 123.7(6) . . ?
C17 C18 H18 118.1 . . ?
C19 C18 H18 118.1 . . ?
C18 C19 C14 120.9(6) . . ?
C18 C19 H19 119.5 . . ?
C14 C19 H19 119.5 . . ?
C17 C20 H20A 109.5 . . ?
C17 C20 H20B 109.5 . . ?
H20A C20 H20B 109.5 . . ?
C17 C20 H20C 109.5 . . ?
H20A C20 H20C 109.5 . . ?
H20B C20 H20C 109.5 . . ?
C17' C16' C15 122.3(7) . . ?
C17' C16' H16' 118.8 . . ?
C15 C16' H16' 118.8 . . ?
C16' C17' C18' 123.1(5) . . ?
C16' C17' C20' 119.9(7) . . ?
C18' C17' C20' 116.8(6) . . ?
C17' C18' C19' 116.8(6) . . ?
C17' C18' H18' 121.6 . . ?
C19' C18' H18' 121.6 . . ?
C14 C19' C18' 118.5(5) . . ?
C14 C19' H19' 120.8 . . ?
C18' C19' H19' 120.8 . . ?
C17' C20' H20D 109.5 . . ?
C17' C20' H20E 109.5 . . ?
H20D C20' H20E 109.5 . . ?
C17' C20' H20F 109.5 . . ?
H20D C20' H20F 109.5 . . ?
H20E C20' H20F 109.5 . . ?

loop_
_geom_bond_atom_site_label_1
_geom_bond_atom_site_label_2
_geom_bond_distance
_geom_bond_site_symmetry_2
_geom_bond_publ_flag
Ni1 O2 2.006(3) . ?
Ni1 O2 2.006(3) 7_556 ?
Ni1 O1W 2.075(3) 7_556 ?
Ni1 O1W 2.075(3) . ?
Ni1 N1 2.116(4) 7_556 ?
Ni1 N1 2.116(4) . ?
O1W H1A 0.8575 . ?
O1W H1B 0.8600 . ?
O1 C7 1.222(5) . ?
O2 C13 1.247(6) . ?
O3 C13 1.236(7) . ?
N1 C5 1.332(6) . ?
N1 C1 1.334(5) . ?
N2 C7 1.323(6) . ?
N2 C6 1.453(6) . ?
N2 H2 0.8600 . ?
C1 C2 1.366(7) . ?
C1 H1 0.9300 . ?
C2 C3 1.379(6) . ?
C2 H2A 0.9300 . ?
C3 C4 1.383(7) . ?
C3 C6 1.501(7) . ?
C4 C5 1.362(8) . ?
C4 H4 0.9300 . ?
C5 H5 0.9300 . ?
C6 H6A 0.9700 . ?
C6 H6B 0.9700 . ?
C7 C8 1.507(6) . ?
C8 C9 1.339(6) . ?
C8 C10 1.402(7) . ?
C9 C9 1.393(10) 2_656 ?
C9 H9 0.9300 . ?
C10 C11' 1.417(11) . ?
C10 C10 1.428(11) 2_656 ?
C10 C11 1.569(14) . ?
C11 C12 1.332(14) . ?
C11 H11A 0.9300 . ?
C12 H12A 0.9300 . ?
C11' C12' 1.337(15) . ?
C11' H11B 0.9300 . ?
C12' C12' 1.60(3) 2_656 ?
C12' H12B 0.9338 . ?
C13 C14 1.509(6) . ?
C14 C15 1.383(6) . ?
C14 C19' 1.461(7) . ?
C14 C19 1.386(7) . ?
C15 C16 1.353(7) . ?
C15 C16' 1.461(7) . ?
C15 H15 0.9300 . ?
C16 C17 1.408(8) . ?
C16 H16 0.9300 . ?
C17 C18 1.385(8) . ?
C17 C20 1.508(7) . ?
C18 C19 1.384(7) . ?
C18 H18 0.9300 . ?
C19 H19 0.9300 . ?
C20 H20A 0.9600 . ?
C20 H20B 0.9600 . ?
C20 H20C 0.9600 . ?
C16' C17' 1.381(8) . ?
C16' H16' 0.9300 . ?
C17' C18' 1.401(8) . ?
C17' C20' 1.546(7) . ?
C18' C19' 1.384(7) . ?
C18' H18' 0.9300 . ?
C19' H19' 0.9300 . ?
C20' H20D 0.9600 . ?
C20' H20E 0.9600 . ?
C20' H20F 0.9600 . ?

loop_
_geom_hbond_atom_site_label_D
_geom_hbond_atom_site_label_H
_geom_hbond_atom_site_label_A
_geom_hbond_distance_DH
_geom_hbond_distance_HA
_geom_hbond_distance_DA
_geom_hbond_angle_DHA
_geom_hbond_site_symmetry_A
N2 H2 O3 0.86 2.14 2.871(6) 142 4_556
O1W H1A O1 0.86 2.01 2.801(5) 153 7_566
O1W H1B O3 0.86 1.85 2.650(5) 153 7_556

loop_
_geom_torsion_atom_site_label_1
_geom_torsion_atom_site_label_2
_geom_torsion_atom_site_label_3
_geom_torsion_atom_site_label_4
_geom_torsion
_geom_torsion_site_symmetry_1
_geom_torsion_site_symmetry_2
_geom_torsion_site_symmetry_3
_geom_torsion_site_symmetry_4
_geom_torsion_publ_flag
C5 N1 C1 C2 0.6(7) . . . . ?
Ni1 N1 C1 C2 -178.3(3) . . . . ?
N1 C1 C2 C3 -0.3(7) . . . . ?
C1 C2 C3 C4 -0.2(7) . . . . ?
C1 C2 C3 C6 177.5(4) . . . . ?
C2 C3 C4 C5 0.4(8) . . . . ?
C6 C3 C4 C5 -177.3(5) . . . . ?
C1 N1 C5 C4 -0.4(8) . . . . ?
Ni1 N1 C5 C4 178.5(5) . . . . ?
C3 C4 C5 N1 -0.1(9) . . . . ?
C7 N2 C6 C3 90.7(5) . . . . ?
C2 C3 C6 N2 35.2(6) . . . . ?
C4 C3 C6 N2 -147.2(5) . . . . ?
C6 N2 C7 O1 5.3(7) . . . . ?
C6 N2 C7 C8 -172.1(4) . . . . ?
O1 C7 C8 C9 -133.0(6) . . . . ?
N2 C7 C8 C9 44.4(7) . . . . ?
O1 C7 C8 C10 43.4(7) . . . . ?
N2 C7 C8 C10 -139.2(5) . . . . ?
C10 C8 C9 C9 -0.6(12) . . . 2_656 ?
C7 C8 C9 C9 176.0(8) . . . 2_656 ?
C9 C8 C10 C11' 156.9(10) . . . . ?
C7 C8 C10 C11' -19.5(12) . . . . ?
C9 C8 C10 C10 1.0(11) . . . 2_656 ?
C7 C8 C10 C10 -175.4(7) . . . 2_656 ?
C9 C8 C10 C11 -159.6(7) . . . . ?
C7 C8 C10 C11 24.0(9) . . . . ?
C8 C10 C11 C12 171.5(11) . . . . ?
C10 C10 C11 C12 12.0(18) 2_656 . . . ?
C8 C10 C11' C12' -166.5(13) . . . . ?
C10 C10 C11' C12' -8.5(19) 2_656 . . . ?
C10 C11' C12' C12' -46(2) . . . 2_656 ?
Ni1 O2 C13 O3 15.0(9) . . . . ?
Ni1 O2 C13 C14 -165.7(3) . . . . ?
O3 C13 C14 C15 175.4(6) . . . . ?
O2 C13 C14 C15 -3.9(8) . . . . ?
O3 C13 C14 C19' -20.7(8) . . . . ?
O2 C13 C14 C19' 160.1(6) . . . . ?
O3 C13 C14 C19 19.0(11) . . . . ?
O2 C13 C14 C19 -160.3(8) . . . . ?
C19 C14 C15 C16 -25.5(16) . . . . ?
C13 C14 C15 C16 173.8(14) . . . . ?
C19' C14 C15 C16' 22.5(12) . . . . ?
C13 C14 C15 C16' -175.6(10) . . . . ?
C14 C15 C16 C17 22(3) . . . . ?
C15 C16 C17 C18 -13(3) . . . . ?
C15 C16 C17 C20 -179.3(13) . . . . ?
C16 C17 C18 C19 14(2) . . . . ?
C20 C17 C18 C19 179.7(13) . . . . ?
C17 C18 C19 C14 -19.6(19) . . . . ?
C15 C14 C19 C18 22.1(13) . . . . ?
C13 C14 C19 C18 -179.6(9) . . . . ?
C14 C15 C16' C17' -20(2) . . . . ?
C15 C16' C17' C18' 11(2) . . . . ?
C15 C16' C17' C20' -173.4(14) . . . . ?
C16' C17' C18' C19' -2.2(18) . . . . ?
C20' C17' C18' C19' -177.6(10) . . . . ?
C15 C14 C19' C18' -15.7(12) . . . . ?
C13 C14 C19' C18' -178.5(7) . . . . ?
C17' C18' C19' C14 3.6(13) . . . . ?
